data_1554613
loop_
_publ_author_name
'Dubrawski, Zachary'
'Heidebrecht, Joshua'
'Puerta Lombardi, Braulio M.'
'Hyla, Alexander S.'
'Willkomm, Janina'
'Radford, Chase L.'
'Lin, Jian-Bin'
'Welch, Gregory C.'
'Ponnurangam, Sathish'
'Roesler, Roland'
'Prokopchuk, Demyan E.'
'Piers, Warren E.'

_publ_section_title
;
 Ligand-centered electrochemical processes enable CO2 reduction with a
 nickel bis(triazapentadienyl) complex
;
_journal_issue 5
_journal_name_full 'Sustainable Energy &amp; Fuels'
_journal_page_first 1172
_journal_paper_doi 10.1039/C8SE00623G
_journal_volume 3
_journal_year 2019
_chemical_formula_moiety '0.5(C24 H20 N10 Ni), 0.5(C18 H36 K N2 O6), 0.25(C6)'
_chemical_formula_sum 'C22.5 H28 K0.5 N6 Ni0.5 O3'
_chemical_formula_weight 479.41
_chemical_name_common '[K(crypt)][Ni(TAPPy)2]'
_chemical_properties_physical Air-sensitive,Moisture-sensitive,Oxygen-sensitive
_space_group_crystal_system triclinic
_space_group_IT_number 2
_space_group_name_Hall '-P 1'
_space_group_name_H-M_alt 'P -1'
_atom_sites_solution_hydrogens mixed
_atom_sites_solution_primary direct
_audit_creation_date 2018-06-13
_audit_creation_method
;
Olex2 1.2
(compiled 2018.05.29 svn.r3508 for OlexSys, GUI svn.r5506)
;
_audit_update_record
;
2018-12-14 deposited with the CCDC.	2019-03-21 downloaded from the CCDC.
;
_cell_angle_alpha 78.667(5)
_cell_angle_beta 85.315(5)
_cell_angle_gamma 77.907(5)
_cell_formula_units_Z 4
_cell_length_a 12.9939(11)
_cell_length_b 13.5751(15)
_cell_length_c 14.0727(15)
_cell_measurement_reflns_used 5344
_cell_measurement_temperature 173
_cell_measurement_theta_max 20.4585
_cell_measurement_theta_min 2.7455
_cell_volume 2377.8(4)
_computing_cell_refinement 'SAINT v8.37A (Bruker, 2015)'
_computing_data_reduction 'SAINT v8.37A (Bruker, 2015)'
_computing_molecular_graphics 'Olex2 (Dolomanov et al., 2009)'
_computing_publication_material 'Olex2 (Dolomanov et al., 2009)'
_computing_structure_refinement 'XL (Sheldrick, 2008)'
_computing_structure_solution 'ShelXS (Sheldrick, 2008)'
_diffrn_ambient_temperature 173
_diffrn_measured_fraction_theta_full 0.997
_diffrn_measured_fraction_theta_max 0.997
_diffrn_measurement_device_type 'Bruker APEX-II CCD'
_diffrn_measurement_method '\f and \w scans'
_diffrn_radiation_type MoK\a
_diffrn_radiation_wavelength 0.71073
_diffrn_reflns_av_R_equivalents 0.0900
_diffrn_reflns_av_unetI/netI 0.0650
_diffrn_reflns_Laue_measured_fraction_full 0.997
_diffrn_reflns_Laue_measured_fraction_max 0.997
_diffrn_reflns_limit_h_max 15
_diffrn_reflns_limit_h_min -15
_diffrn_reflns_limit_k_max 16
_diffrn_reflns_limit_k_min -16
_diffrn_reflns_limit_l_max 16
_diffrn_reflns_limit_l_min -16
_diffrn_reflns_number 53862
_diffrn_reflns_point_group_measured_fraction_full 0.997
_diffrn_reflns_point_group_measured_fraction_max 0.997
_diffrn_reflns_theta_full 24.999
_diffrn_reflns_theta_max 24.999
_diffrn_reflns_theta_min 3.123
_diffrn_standards_number 0
_exptl_absorpt_coefficient_mu 0.555
_exptl_absorpt_correction_T_max 0.7461
_exptl_absorpt_correction_T_min 0.6282
_exptl_absorpt_correction_type multi-scan
_exptl_absorpt_process_details
;
SADABS-2016/2 (Bruker,2016/2) was used for absorption correction.
wR2(int) was 0.0684 before and 0.0576 after correction.
The Ratio of minimum to maximum transmission is 0.8420.
The \l/2 correction factor is Not present.
;
_exptl_crystal_colour purple
_exptl_crystal_colour_primary orange
_exptl_crystal_density_diffrn 1.339
_exptl_crystal_description plate
_exptl_crystal_F_000 1010
_exptl_crystal_recrystallization_method 'Re-crystallisation from solvent: THF:Hexanes'
_exptl_crystal_size_max 0.17
_exptl_crystal_size_mid 0.14
_exptl_crystal_size_min 0.05
_refine_diff_density_max 0.343
_refine_diff_density_min -0.388
_refine_diff_density_rms 0.063
_refine_ls_extinction_method none
_refine_ls_goodness_of_fit_ref 1.072
_refine_ls_hydrogen_treatment constr
_refine_ls_matrix_type full
_refine_ls_number_parameters 579
_refine_ls_number_reflns 8346
_refine_ls_number_restraints 0
_refine_ls_restrained_S_all 1.072
_refine_ls_R_factor_all 0.0967
_refine_ls_R_factor_gt 0.0558
_refine_ls_shift/su_max 0.000
_refine_ls_shift/su_mean 0.000
_refine_ls_structure_factor_coef Fsqd
_refine_ls_weighting_details 'w=1/[\s^2^(Fo^2^)+(0.0257P)^2^+3.8954P] where P=(Fo^2^+2Fc^2^)/3'
_refine_ls_weighting_scheme calc
_refine_ls_wR_factor_gt 0.1059
_refine_ls_wR_factor_ref 0.1227
_reflns_Friedel_coverage 0.000
_reflns_number_gt 5720
_reflns_number_total 8346
_reflns_threshold_expression 'I > 2\s(I)'
_cod_data_source_file c8se00623g2.cif
_cod_data_source_block l
_cod_original_formula_sum 'C22.50 H28 K0.50 N6 Ni0.50 O3'
_cod_database_code 1554613
_shelx_shelxl_version_number 2014/7
_shelx_space_group_comment
;
The symmetry employed for this shelxl refinement is uniquely defined
by the following loop, which should always be used as a source of
symmetry information in preference to the above space-group names.
They are only intended as comments.
;
_shelx_estimated_absorpt_t_max 0.973
_shelx_estimated_absorpt_t_min 0.912
_olex2_refinement_description
;
1. Fixed Uiso
 At 1.2 times of:
  All C(H) groups, All C(H,H) groups, All N(H) groups
2. Others
 Sof(C1SB)=1-FVAR(1)
 Sof(C1SA)=FVAR(1)
3.a Riding coordinates:
 C35(H35A,H35B)
3.b Secondary CH2 refined with riding coordinates:
 C25(H25A,H25B), C40(H40A,H40B), C26(H26A,H26B), C32(H32A,H32B), C31(H31A,
 H31B), C37(H37A,H37B), C39(H39A,H39B), C41(H41A,H41B), C38(H38A,H38B),
 C42(H42A,H42B), C33(H33A,H33B), C29(H29A,H29B), C34(H34A,H34B), C36(H36A,H36B),
  C27(H27A,H27B), C28(H28A,H28B), C30(H30A,H30B)
3.c Aromatic/amide H refined with riding coordinates:
 N2(H2), N4(H4), N9(H9A), C1(H1), N7(H7), C4(H4A), C2(H2A), C9(H9), C10(H10),
 C3(H3), C11(H11), C21(H21), C24(H24), C12(H12), C13(H13), C22(H22), C23(H23),
 C16(H16), C14(H14), C15(H15)
;
_olex2_submission_special_instructions 'No special instructions were received'

loop_
_space_group_symop_operation_xyz
'x, y, z'
'-x, -y, -z'

loop_
_atom_site_label
_atom_site_type_symbol
_atom_site_fract_x
_atom_site_fract_y
_atom_site_fract_z
_atom_site_U_iso_or_equiv
_atom_site_adp_type
_atom_site_occupancy
_atom_site_site_symmetry_order
_atom_site_calc_flag
_atom_site_refinement_flags_posn
_atom_site_refinement_flags_adp
_atom_site_refinement_flags_occupancy
_atom_site_disorder_assembly
_atom_site_disorder_group
Ni1 Ni 0.5000 0.5000 1.0000 0.03026(19) Uani 1 2 d S T P . .
Ni2 Ni 1.0000 1.0000 0.5000 0.02739(18) Uani 1 2 d S T P . .
K1 K 0.59139(7) 0.71423(7) 0.45003(6) 0.0342(2) Uani 1 1 d . . . . .
O6 O 0.7199(2) 0.7960(2) 0.29735(19) 0.0420(7) Uani 1 1 d . . . . .
O1 O 0.6351(2) 0.5613(2) 0.6211(2) 0.0459(8) Uani 1 1 d . . . . .
O3 O 0.4078(2) 0.8403(2) 0.5132(2) 0.0480(8) Uani 1 1 d . . . . .
N11 N 0.5809(3) 0.7746(3) 0.6469(2) 0.0391(8) Uani 1 1 d . . . . .
O5 O 0.7354(2) 0.8235(2) 0.49188(19) 0.0370(7) Uani 1 1 d . . . . .
N2 N 0.4069(2) 0.6163(2) 0.9467(2) 0.0354(8) Uani 1 1 d . . . . .
H2 H 0.4326 0.6727 0.9320 0.042 Uiso 1 1 calc R . . . .
N1 N 0.3029(2) 0.8062(2) 0.8664(2) 0.0326(8) Uani 1 1 d . . . . .
N3 N 0.2478(2) 0.5548(2) 0.9508(2) 0.0271(7) Uani 1 1 d . . . . .
N5 N 0.2633(3) 0.2918(3) 1.0670(2) 0.0385(8) Uani 1 1 d . . . . .
N4 N 0.3914(2) 0.4289(2) 1.0214(2) 0.0345(8) Uani 1 1 d . . . . .
H4 H 0.4080 0.3651 1.0524 0.041 Uiso 1 1 calc R . . . .
N9 N 1.0451(2) 0.9517(2) 0.3871(2) 0.0302(7) Uani 1 1 d . . . . .
H9A H 1.0589 0.9982 0.3373 0.036 Uiso 1 1 calc R . . . .
O4 O 0.4047(2) 0.7603(3) 0.3443(2) 0.0557(9) Uani 1 1 d . . . . .
N10 N 1.0979(3) 0.9275(3) 0.2030(2) 0.0412(9) Uani 1 1 d . . . . .
C5 C 0.2536(3) 0.7272(3) 0.8743(2) 0.0271(8) Uani 1 1 d . . . . .
C1 C 0.2513(3) 0.8981(3) 0.8240(3) 0.0355(10) Uani 1 1 d . . . . .
H1 H 0.2846 0.9549 0.8195 0.043 Uiso 1 1 calc R . . . .
O2 O 0.6769(3) 0.5153(2) 0.4303(3) 0.0711(11) Uani 1 1 d . . . . .
N7 N 0.9943(2) 0.8682(2) 0.5618(2) 0.0331(8) Uani 1 1 d . . . . .
H7 H 0.9731 0.8615 0.6233 0.040 Uiso 1 1 calc R . . . .
C6 C 0.3071(3) 0.6265(3) 0.9275(2) 0.0261(8) Uani 1 1 d . . . . .
N8 N 1.0494(2) 0.7732(2) 0.4344(2) 0.0306(7) Uani 1 1 d . . . . .
C4 C 0.1556(3) 0.7385(3) 0.8366(3) 0.0427(11) Uani 1 1 d . . . . .
H4A H 0.1234 0.6809 0.8412 0.051 Uiso 1 1 calc R . . . .
N6 N 0.9646(3) 0.6924(3) 0.6835(3) 0.0485(10) Uani 1 1 d . . . . .
C7 C 0.2920(3) 0.4602(3) 0.9966(2) 0.0275(8) Uani 1 1 d . . . . .
C2 C 0.1538(3) 0.9161(3) 0.7865(3) 0.0455(11) Uani 1 1 d . . . . .
H2A H 0.1207 0.9832 0.7573 0.055 Uiso 1 1 calc R . . . .
C9 C 0.1206(3) 0.4082(3) 0.9819(3) 0.0387(10) Uani 1 1 d . . . . .
H9 H 0.0931 0.4747 0.9470 0.046 Uiso 1 1 calc R . . . .
C8 C 0.2217(3) 0.3850(3) 1.0164(3) 0.0293(9) Uani 1 1 d . . . . .
C25 C 0.5774(4) 0.6839(4) 0.7236(3) 0.0577(13) Uani 1 1 d . . . . .
H25A H 0.5061 0.6678 0.7276 0.069 Uiso 1 1 calc R . . . .
H25B H 0.5895 0.7005 0.7866 0.069 Uiso 1 1 calc R . . . .
C10 C 0.0609(3) 0.3338(3) 0.9990(3) 0.0495(12) Uani 1 1 d . . . . .
H10 H -0.0089 0.3486 0.9773 0.059 Uiso 1 1 calc R . . . .
C3 C 0.1053(3) 0.8345(3) 0.7925(4) 0.0548(13) Uani 1 1 d . . . . .
H3 H 0.0380 0.8440 0.7665 0.066 Uiso 1 1 calc R . . . .
C40 C 0.8109(3) 0.8146(3) 0.3339(3) 0.0417(11) Uani 1 1 d . . . . .
H40A H 0.8526 0.8490 0.2804 0.050 Uiso 1 1 calc R . . . .
H40B H 0.8554 0.7489 0.3634 0.050 Uiso 1 1 calc R . . . .
C11 C 0.1031(3) 0.2376(4) 1.0477(4) 0.0523(12) Uani 1 1 d . . . . .
H11 H 0.0644 0.1840 1.0582 0.063 Uiso 1 1 calc R . . . .
C20 C 1.0890(3) 0.8420(3) 0.2682(3) 0.0296(9) Uani 1 1 d . . . . .
C17 C 1.0081(3) 0.6851(3) 0.5939(3) 0.0356(10) Uani 1 1 d . . . . .
C19 C 1.0597(3) 0.8581(3) 0.3702(3) 0.0271(8) Uani 1 1 d . . . . .
C26 C 0.6561(4) 0.5918(4) 0.7072(4) 0.0630(15) Uani 1 1 d . . . . .
H26A H 0.7277 0.6073 0.7016 0.076 Uiso 1 1 calc R . . . .
H26B H 0.6533 0.5352 0.7631 0.076 Uiso 1 1 calc R . . . .
N12 N 0.5957(4) 0.6553(4) 0.2545(3) 0.0681(13) Uani 1 1 d . . . . .
C32 C 0.3918(3) 0.8300(4) 0.6155(4) 0.0539(13) Uani 1 1 d . . . . .
H32A H 0.3826 0.7595 0.6441 0.065 Uiso 1 1 calc R . . . .
H32B H 0.3274 0.8785 0.6315 0.065 Uiso 1 1 calc R . . . .
C31 C 0.4853(4) 0.8523(4) 0.6559(3) 0.0518(12) Uani 1 1 d . . . . .
H31A H 0.4981 0.9200 0.6215 0.062 Uiso 1 1 calc R . . . .
H31B H 0.4700 0.8564 0.7253 0.062 Uiso 1 1 calc R . . . .
C37 C 0.6738(4) 0.8170(4) 0.6567(3) 0.0484(12) Uani 1 1 d . . . . .
H37A H 0.7336 0.7598 0.6761 0.058 Uiso 1 1 calc R . . . .
H37B H 0.6588 0.8577 0.7092 0.058 Uiso 1 1 calc R . . . .
C21 C 1.1074(3) 0.7457(3) 0.2442(3) 0.0362(10) Uani 1 1 d . . . . .
H21 H 1.1000 0.6871 0.2918 0.043 Uiso 1 1 calc R . . . .
C24 C 1.1236(4) 0.9160(4) 0.1122(3) 0.0558(13) Uani 1 1 d . . . . .
H24 H 1.1284 0.9756 0.0650 0.067 Uiso 1 1 calc R . . . .
C12 C 0.2034(3) 0.2213(3) 1.0810(3) 0.0471(11) Uani 1 1 d . . . . .
H12 H 0.2316 0.1552 1.1164 0.056 Uiso 1 1 calc R . . . .
C13 C 0.9570(4) 0.6039(4) 0.7456(3) 0.0482(12) Uani 1 1 d . . . . .
H13 H 0.9248 0.6078 0.8082 0.058 Uiso 1 1 calc R . . . .
C39 C 0.7780(3) 0.8811(3) 0.4083(3) 0.0386(10) Uani 1 1 d . . . . .
H39A H 0.8396 0.9053 0.4256 0.046 Uiso 1 1 calc R . . . .
H39B H 0.7245 0.9417 0.3820 0.046 Uiso 1 1 calc R . . . .
C41 C 0.7434(4) 0.7489(4) 0.2153(3) 0.0563(14) Uani 1 1 d . . . . .
H41A H 0.7948 0.6837 0.2315 0.068 Uiso 1 1 calc R . . . .
H41B H 0.7750 0.7943 0.1622 0.068 Uiso 1 1 calc R . . . .
C18 C 1.0175(3) 0.7834(3) 0.5272(3) 0.0306(9) Uani 1 1 d . . . . .
C22 C 1.1368(3) 0.7367(4) 0.1495(3) 0.0482(12) Uani 1 1 d . . . . .
H22 H 1.1520 0.6713 0.1311 0.058 Uiso 1 1 calc R . . . .
C23 C 1.1439(4) 0.8233(4) 0.0820(3) 0.0601(14) Uani 1 1 d . . . . .
H23 H 1.1625 0.8193 0.0160 0.072 Uiso 1 1 calc R . . . .
C38 C 0.7056(3) 0.8837(3) 0.5657(3) 0.0406(10) Uani 1 1 d . . . . .
H38A H 0.6460 0.9405 0.5445 0.049 Uiso 1 1 calc R . . . .
H38B H 0.7654 0.9136 0.5779 0.049 Uiso 1 1 calc R . . . .
C16 C 1.0429(5) 0.5941(4) 0.5679(4) 0.091(2) Uani 1 1 d . . . . .
H16 H 1.0742 0.5902 0.5050 0.109 Uiso 1 1 calc R . . . .
C14 C 0.9932(4) 0.5102(4) 0.7222(4) 0.0616(14) Uani 1 1 d . . . . .
H14 H 0.9902 0.4495 0.7684 0.074 Uiso 1 1 calc R . . . .
C42 C 0.6434(4) 0.7289(4) 0.1834(3) 0.0699(17) Uani 1 1 d . . . . .
H42A H 0.5919 0.7945 0.1704 0.084 Uiso 1 1 calc R . . . .
H42B H 0.6585 0.7026 0.1219 0.084 Uiso 1 1 calc R . . . .
C33 C 0.3133(3) 0.8435(4) 0.4676(4) 0.0570(14) Uani 1 1 d . . . . .
H33A H 0.2591 0.9027 0.4813 0.068 Uiso 1 1 calc R . . . .
H33B H 0.2861 0.7801 0.4929 0.068 Uiso 1 1 calc R . . . .
C29 C 0.6455(5) 0.4785(4) 0.3503(5) 0.094(2) Uani 1 1 d . . . . .
H29A H 0.5707 0.4719 0.3605 0.113 Uiso 1 1 calc R . . . .
H29B H 0.6888 0.4101 0.3462 0.113 Uiso 1 1 calc R . . . .
C34 C 0.3363(4) 0.8531(4) 0.3632(5) 0.0675(17) Uani 1 1 d . . . . .
H34A H 0.2700 0.8648 0.3289 0.081 Uiso 1 1 calc R . . . .
H34B H 0.3709 0.9122 0.3393 0.081 Uiso 1 1 calc R . . . .
C36 C 0.4848(5) 0.6601(6) 0.2300(4) 0.093(2) Uani 1 1 d . . . . .
H36A H 0.4840 0.6543 0.1610 0.111 Uiso 1 1 calc R . . . .
H36B H 0.4594 0.6005 0.2697 0.111 Uiso 1 1 calc R . . . .
C27 C 0.7147(4) 0.4803(4) 0.5985(5) 0.0753(19) Uani 1 1 d . . . . .
H27A H 0.7268 0.4248 0.6560 0.090 Uiso 1 1 calc R . . . .
H27B H 0.7813 0.5052 0.5802 0.090 Uiso 1 1 calc R . . . .
C28 C 0.6828(5) 0.4399(4) 0.5163(5) 0.083(2) Uani 1 1 d . . . . .
H28A H 0.7347 0.3779 0.5058 0.099 Uiso 1 1 calc R . . . .
H28B H 0.6133 0.4204 0.5325 0.099 Uiso 1 1 calc R . . . .
C35 C 0.4112(5) 0.7546(6) 0.2458(4) 0.093(2) Uani 1 1 d . . . . .
H35A H 0.4344 0.8096 0.2013 0.112 Uiso 1 1 d R . . . .
H35B H 0.3429 0.7506 0.2273 0.112 Uiso 1 1 d R . . . .
C15 C 1.0332(7) 0.5060(4) 0.6325(5) 0.118(3) Uani 1 1 d . . . . .
H15 H 1.0553 0.4414 0.6130 0.142 Uiso 1 1 calc R . . . .
C30 C 0.6593(6) 0.5520(5) 0.2575(4) 0.097(2) Uani 1 1 d . . . . .
H30A H 0.7345 0.5569 0.2478 0.117 Uiso 1 1 calc R . . . .
H30B H 0.6407 0.5239 0.2028 0.117 Uiso 1 1 calc R . . . .
C1SA C 0.5070(10) 0.9442(12) -0.0595(11) 0.106(5) Uiso 0.81(4) 1 d . . . A 1
C1SB C 0.474(4) 0.988(4) -0.102(4) 0.084(18) Uiso 0.19(4) 1 d . . . A 2
C2S C 0.4117(7) 0.9795(6) -0.0009(6) 0.121(3) Uiso 1 1 d . . . . .
C3S C 0.4276(8) 0.9928(7) 0.0916(7) 0.141(3) Uiso 1 1 d . . . . .

loop_
_atom_site_aniso_label
_atom_site_aniso_U_11
_atom_site_aniso_U_22
_atom_site_aniso_U_33
_atom_site_aniso_U_23
_atom_site_aniso_U_13
_atom_site_aniso_U_12
Ni1 0.0205(4) 0.0363(4) 0.0301(4) 0.0018(3) -0.0039(3) -0.0030(3)
Ni2 0.0294(4) 0.0297(4) 0.0220(4) -0.0050(3) -0.0013(3) -0.0033(3)
K1 0.0342(5) 0.0361(5) 0.0357(5) -0.0113(4) 0.0040(4) -0.0125(4)
O6 0.0417(17) 0.0522(19) 0.0398(17) -0.0192(14) 0.0130(13) -0.0222(14)
O1 0.0369(16) 0.0415(18) 0.0522(19) 0.0007(15) 0.0015(14) -0.0019(14)
O3 0.0261(15) 0.0476(19) 0.072(2) -0.0176(16) -0.0045(14) -0.0041(13)
N11 0.043(2) 0.045(2) 0.0332(19) -0.0128(17) 0.0039(16) -0.0135(17)
O5 0.0410(16) 0.0339(16) 0.0407(17) -0.0082(13) 0.0003(13) -0.0168(13)
N2 0.0237(17) 0.0371(19) 0.042(2) 0.0025(16) -0.0043(14) -0.0074(15)
N1 0.0280(17) 0.0343(19) 0.0341(19) -0.0051(15) -0.0007(14) -0.0049(15)
N3 0.0218(16) 0.0319(18) 0.0283(17) -0.0077(14) -0.0010(13) -0.0045(14)
N5 0.0351(19) 0.036(2) 0.042(2) 0.0012(16) -0.0033(16) -0.0076(16)
N4 0.0267(17) 0.0352(19) 0.0344(19) 0.0076(15) -0.0067(14) -0.0012(14)
N9 0.0325(18) 0.0320(19) 0.0236(17) 0.0000(14) -0.0005(13) -0.0059(15)
O4 0.055(2) 0.073(2) 0.047(2) -0.0046(17) -0.0136(16) -0.0315(18)
N10 0.051(2) 0.042(2) 0.0277(19) -0.0087(16) 0.0075(16) -0.0040(17)
C5 0.025(2) 0.034(2) 0.0213(19) -0.0054(16) 0.0018(15) -0.0035(17)
C1 0.033(2) 0.030(2) 0.041(2) -0.0015(19) 0.0036(18) -0.0064(18)
O2 0.094(3) 0.0393(19) 0.086(3) -0.031(2) 0.049(2) -0.0300(19)
N7 0.0384(19) 0.0361(19) 0.0228(17) -0.0039(15) 0.0018(14) -0.0055(15)
C6 0.025(2) 0.032(2) 0.0207(19) -0.0063(16) -0.0019(15) -0.0024(17)
N8 0.0310(18) 0.0304(18) 0.0289(18) -0.0071(15) 0.0004(14) -0.0016(14)
C4 0.038(2) 0.038(2) 0.052(3) 0.002(2) -0.018(2) -0.011(2)
N6 0.062(3) 0.052(2) 0.033(2) -0.0055(18) -0.0028(18) -0.017(2)
C7 0.028(2) 0.033(2) 0.0206(19) -0.0055(16) -0.0031(16) -0.0030(17)
C2 0.035(2) 0.043(3) 0.050(3) 0.011(2) -0.006(2) -0.003(2)
C9 0.036(2) 0.039(2) 0.040(2) -0.009(2) -0.0044(19) -0.0046(19)
C8 0.028(2) 0.035(2) 0.026(2) -0.0094(18) -0.0007(16) -0.0060(17)
C25 0.078(4) 0.073(4) 0.027(2) -0.004(2) -0.003(2) -0.030(3)
C10 0.038(3) 0.048(3) 0.068(3) -0.012(2) -0.014(2) -0.015(2)
C3 0.040(3) 0.042(3) 0.078(4) 0.015(2) -0.029(2) -0.013(2)
C40 0.037(2) 0.040(2) 0.051(3) -0.013(2) 0.010(2) -0.014(2)
C11 0.040(3) 0.043(3) 0.080(4) -0.014(3) -0.001(2) -0.020(2)
C20 0.0219(19) 0.039(2) 0.029(2) -0.0114(18) -0.0010(16) -0.0040(17)
C17 0.036(2) 0.038(2) 0.030(2) -0.0015(19) -0.0013(18) -0.0051(19)
C19 0.0216(19) 0.033(2) 0.026(2) -0.0077(17) -0.0039(15) -0.0002(16)
C26 0.068(3) 0.062(3) 0.055(3) 0.021(3) -0.029(3) -0.023(3)
N12 0.092(3) 0.082(3) 0.053(3) -0.043(2) 0.031(2) -0.054(3)
C32 0.041(3) 0.053(3) 0.070(4) -0.025(3) 0.017(2) -0.008(2)
C31 0.053(3) 0.055(3) 0.054(3) -0.029(2) 0.019(2) -0.017(2)
C37 0.055(3) 0.059(3) 0.040(3) -0.016(2) -0.007(2) -0.022(2)
C21 0.032(2) 0.042(3) 0.038(2) -0.013(2) 0.0014(18) -0.0086(19)
C24 0.081(4) 0.055(3) 0.029(2) -0.011(2) 0.016(2) -0.013(3)
C12 0.048(3) 0.034(2) 0.056(3) 0.001(2) -0.003(2) -0.011(2)
C13 0.061(3) 0.054(3) 0.029(2) 0.003(2) -0.001(2) -0.021(2)
C39 0.034(2) 0.035(2) 0.050(3) -0.005(2) 0.0018(19) -0.0169(19)
C41 0.069(3) 0.068(3) 0.042(3) -0.026(3) 0.027(2) -0.032(3)
C18 0.028(2) 0.032(2) 0.030(2) -0.0078(18) -0.0015(16) 0.0000(17)
C22 0.049(3) 0.056(3) 0.047(3) -0.029(2) 0.004(2) -0.013(2)
C23 0.079(4) 0.075(4) 0.034(3) -0.026(3) 0.015(2) -0.024(3)
C38 0.039(2) 0.043(3) 0.046(3) -0.016(2) -0.003(2) -0.014(2)
C16 0.158(6) 0.030(3) 0.053(3) 0.005(2) 0.052(4) 0.021(3)
C14 0.092(4) 0.037(3) 0.051(3) 0.012(2) -0.007(3) -0.020(3)
C42 0.093(4) 0.098(4) 0.042(3) -0.038(3) 0.025(3) -0.058(4)
C33 0.033(3) 0.039(3) 0.099(4) -0.011(3) -0.014(3) -0.005(2)
C29 0.129(6) 0.067(4) 0.110(5) -0.059(4) 0.067(4) -0.059(4)
C34 0.046(3) 0.045(3) 0.111(5) 0.005(3) -0.041(3) -0.011(2)
C36 0.101(5) 0.173(7) 0.047(3) -0.055(4) 0.018(3) -0.100(5)
C27 0.044(3) 0.043(3) 0.115(5) 0.016(3) 0.014(3) 0.009(2)
C28 0.090(4) 0.030(3) 0.121(5) -0.018(3) 0.045(4) -0.011(3)
C35 0.081(4) 0.175(8) 0.042(3) -0.018(4) -0.008(3) -0.068(5)
C15 0.213(8) 0.039(3) 0.070(4) -0.004(3) 0.044(5) 0.021(4)
C30 0.143(6) 0.095(5) 0.082(4) -0.063(4) 0.067(4) -0.072(5)

loop_
_atom_type_symbol
_atom_type_description
_atom_type_scat_dispersion_real
_atom_type_scat_dispersion_imag
_atom_type_scat_source
C C 0.0033 0.0016 'International Tables Vol C Tables 4.2.6.8 and 6.1.1.4'
H H 0.0000 0.0000 'International Tables Vol C Tables 4.2.6.8 and 6.1.1.4'
K K 0.2009 0.2494 'International Tables Vol C Tables 4.2.6.8 and 6.1.1.4'
N N 0.0061 0.0033 'International Tables Vol C Tables 4.2.6.8 and 6.1.1.4'
Ni Ni 0.3393 1.1124 'International Tables Vol C Tables 4.2.6.8 and 6.1.1.4'
O O 0.0106 0.0060 'International Tables Vol C Tables 4.2.6.8 and 6.1.1.4'

loop_
_geom_angle_atom_site_label_1
_geom_angle_atom_site_label_2
_geom_angle_atom_site_label_3
_geom_angle
_geom_angle_site_symmetry_1
_geom_angle_site_symmetry_3
N2 Ni1 N2 180.0 . 2_667
N2 Ni1 N4 89.55(13) . .
N2 Ni1 N4 90.45(13) . 2_667
N2 Ni1 N4 90.45(13) 2_667 .
N2 Ni1 N4 89.55(13) 2_667 2_667
N4 Ni1 N4 180.0 2_667 .
N9 Ni2 N9 180.0 . 2_776
N9 Ni2 N7 90.59(13) 2_776 .
N9 Ni2 N7 89.41(13) . .
N9 Ni2 N7 90.59(14) . 2_776
N9 Ni2 N7 89.41(13) 2_776 2_776
N7 Ni2 N7 180.0 . 2_776
O6 K1 O1 133.09(9) . .
O6 K1 O3 119.82(9) . .
O6 K1 N11 120.83(9) . .
O6 K1 O4 96.26(9) . .
O6 K1 N12 60.15(9) . .
O1 K1 N11 59.41(9) . .
O1 K1 N12 120.93(12) . .
O3 K1 O1 100.77(9) . .
O3 K1 N11 60.08(9) . .
O3 K1 O4 59.43(10) . .
O3 K1 N12 118.56(12) . .
O5 K1 O6 61.61(8) . .
O5 K1 O1 92.75(8) . .
O5 K1 O3 97.30(8) . .
O5 K1 N11 60.12(8) . .
O5 K1 O4 136.17(9) . .
O5 K1 N12 121.04(10) . .
O4 K1 O1 125.90(9) . .
O4 K1 N11 118.84(10) . .
O4 K1 N12 59.73(12) . .
O2 K1 O6 92.85(9) . .
O2 K1 O1 61.14(10) . .
O2 K1 O3 142.95(9) . .
O2 K1 N11 119.67(11) . .
O2 K1 O5 114.57(10) . .
O2 K1 O4 103.11(12) . .
O2 K1 N12 60.95(13) . .
N12 K1 N11 178.53(11) . .
C40 O6 K1 110.3(2) . .
C41 O6 K1 119.3(2) . .
C41 O6 C40 112.3(3) . .
C26 O1 K1 118.8(2) . .
C27 O1 K1 109.1(3) . .
C27 O1 C26 111.2(4) . .
C32 O3 K1 115.1(2) . .
C33 O3 K1 116.7(3) . .
C33 O3 C32 111.6(3) . .
C25 N11 K1 109.6(3) . .
C31 N11 K1 109.1(2) . .
C31 N11 C25 109.2(3) . .
C31 N11 C37 109.4(3) . .
C37 N11 K1 109.6(2) . .
C37 N11 C25 109.9(3) . .
C39 O5 K1 113.5(2) . .
C39 O5 C38 110.6(3) . .
C38 O5 K1 117.6(2) . .
Ni1 N2 H2 115.5 . .
C6 N2 Ni1 128.9(3) . .
C6 N2 H2 115.5 . .
C1 N1 C5 116.9(3) . .
C6 N3 C7 119.0(3) . .
C12 N5 C8 116.8(3) . .
Ni1 N4 H4 115.4 . .
C7 N4 Ni1 129.1(3) . .
C7 N4 H4 115.4 . .
Ni2 N9 H9A 115.3 . .
C19 N9 Ni2 129.3(3) . .
C19 N9 H9A 115.3 . .
C34 O4 K1 111.7(3) . .
C35 O4 K1 119.8(3) . .
C35 O4 C34 111.9(5) . .
C24 N10 C20 116.8(4) . .
N1 C5 C6 117.3(3) . .
N1 C5 C4 122.0(3) . .
C4 C5 C6 120.7(3) . .
N1 C1 H1 117.7 . .
N1 C1 C2 124.6(4) . .
C2 C1 H1 117.7 . .
C29 O2 K1 117.9(4) . .
C28 O2 K1 116.6(3) . .
C28 O2 C29 111.4(4) . .
Ni2 N7 H7 115.5 . .
C18 N7 Ni2 129.1(3) . .
C18 N7 H7 115.5 . .
N2 C6 N3 126.8(3) . .
N2 C6 C5 117.5(3) . .
N3 C6 C5 115.6(3) . .
C19 N8 C18 118.0(3) . .
C5 C4 H4A 120.4 . .
C3 C4 C5 119.2(4) . .
C3 C4 H4A 120.4 . .
C17 N6 C13 117.5(4) . .
N3 C7 C8 115.3(3) . .
N4 C7 N3 126.3(3) . .
N4 C7 C8 118.4(3) . .
C1 C2 H2A 121.0 . .
C1 C2 C3 118.1(4) . .
C3 C2 H2A 121.0 . .
C8 C9 H9 120.4 . .
C10 C9 H9 120.4 . .
C10 C9 C8 119.1(4) . .
N5 C8 C7 115.8(3) . .
N5 C8 C9 122.3(4) . .
C9 C8 C7 121.9(4) . .
N11 C25 H25A 108.9 . .
N11 C25 H25B 108.9 . .
N11 C25 C26 113.5(4) . .
H25A C25 H25B 107.7 . .
C26 C25 H25A 108.9 . .
C26 C25 H25B 108.9 . .
C9 C10 H10 120.3 . .
C9 C10 C11 119.4(4) . .
C11 C10 H10 120.3 . .
C4 C3 H3 120.4 . .
C2 C3 C4 119.1(4) . .
C2 C3 H3 120.4 . .
O6 C40 H40A 109.9 . .
O6 C40 H40B 109.9 . .
O6 C40 C39 109.0(3) . .
H40A C40 H40B 108.3 . .
C39 C40 H40A 109.9 . .
C39 C40 H40B 109.9 . .
C10 C11 H11 121.1 . .
C10 C11 C12 117.9(4) . .
C12 C11 H11 121.1 . .
N10 C20 C19 115.3(3) . .
N10 C20 C21 123.0(4) . .
C21 C20 C19 121.7(4) . .
N6 C17 C18 116.7(4) . .
C16 C17 N6 121.2(4) . .
C16 C17 C18 122.1(4) . .
N9 C19 N8 127.0(3) . .
N9 C19 C20 117.8(3) . .
N8 C19 C20 115.1(3) . .
O1 C26 C25 110.0(4) . .
O1 C26 H26A 109.7 . .
O1 C26 H26B 109.7 . .
C25 C26 H26A 109.7 . .
C25 C26 H26B 109.7 . .
H26A C26 H26B 108.2 . .
C42 N12 K1 108.1(3) . .
C42 N12 C36 110.2(5) . .
C42 N12 C30 109.6(4) . .
C36 N12 K1 108.2(3) . .
C30 N12 K1 109.4(3) . .
C30 N12 C36 111.3(5) . .
O3 C32 H32A 110.0 . .
O3 C32 H32B 110.0 . .
O3 C32 C31 108.6(3) . .
H32A C32 H32B 108.3 . .
C31 C32 H32A 110.0 . .
C31 C32 H32B 110.0 . .
N11 C31 C32 112.8(4) . .
N11 C31 H31A 109.0 . .
N11 C31 H31B 109.0 . .
C32 C31 H31A 109.0 . .
C32 C31 H31B 109.0 . .
H31A C31 H31B 107.8 . .
N11 C37 H37A 108.9 . .
N11 C37 H37B 108.9 . .
N11 C37 C38 113.6(3) . .
H37A C37 H37B 107.7 . .
C38 C37 H37A 108.9 . .
C38 C37 H37B 108.9 . .
C20 C21 H21 120.8 . .
C22 C21 C20 118.4(4) . .
C22 C21 H21 120.8 . .
N10 C24 H24 117.9 . .
N10 C24 C23 124.1(4) . .
C23 C24 H24 117.9 . .
N5 C12 C11 124.5(4) . .
N5 C12 H12 117.7 . .
C11 C12 H12 117.7 . .
N6 C13 H13 118.6 . .
C14 C13 N6 122.9(4) . .
C14 C13 H13 118.6 . .
O5 C39 C40 108.9(3) . .
O5 C39 H39A 109.9 . .
O5 C39 H39B 109.9 . .
C40 C39 H39A 109.9 . .
C40 C39 H39B 109.9 . .
H39A C39 H39B 108.3 . .
O6 C41 H41A 109.9 . .
O6 C41 H41B 109.9 . .
O6 C41 C42 108.8(4) . .
H41A C41 H41B 108.3 . .
C42 C41 H41A 109.9 . .
C42 C41 H41B 109.9 . .
N7 C18 N8 127.1(4) . .
N7 C18 C17 118.5(3) . .
N8 C18 C17 114.5(3) . .
C21 C22 H22 120.4 . .
C23 C22 C21 119.2(4) . .
C23 C22 H22 120.4 . .
C24 C23 C22 118.5(4) . .
C24 C23 H23 120.8 . .
C22 C23 H23 120.8 . .
O5 C38 C37 109.1(3) . .
O5 C38 H38A 109.9 . .
O5 C38 H38B 109.9 . .
C37 C38 H38A 109.9 . .
C37 C38 H38B 109.9 . .
H38A C38 H38B 108.3 . .
C17 C16 H16 120.1 . .
C17 C16 C15 119.7(5) . .
C15 C16 H16 120.1 . .
C13 C14 H14 121.0 . .
C15 C14 C13 117.9(5) . .
C15 C14 H14 121.0 . .
N12 C42 C41 113.8(4) . .
N12 C42 H42A 108.8 . .
N12 C42 H42B 108.8 . .
C41 C42 H42A 108.8 . .
C41 C42 H42B 108.8 . .
H42A C42 H42B 107.7 . .
O3 C33 H33A 110.0 . .
O3 C33 H33B 110.0 . .
O3 C33 C34 108.3(4) . .
H33A C33 H33B 108.4 . .
C34 C33 H33A 110.0 . .
C34 C33 H33B 110.0 . .
O2 C29 H29A 109.7 . .
O2 C29 H29B 109.7 . .
O2 C29 C30 109.8(4) . .
H29A C29 H29B 108.2 . .
C30 C29 H29A 109.7 . .
C30 C29 H29B 109.7 . .
O4 C34 C33 108.9(4) . .
O4 C34 H34A 109.9 . .
O4 C34 H34B 109.9 . .
C33 C34 H34A 109.9 . .
C33 C34 H34B 109.9 . .
H34A C34 H34B 108.3 . .
N12 C36 H36A 108.7 . .
N12 C36 H36B 108.7 . .
H36A C36 H36B 107.6 . .
C35 C36 N12 114.2(5) . .
C35 C36 H36A 108.7 . .
C35 C36 H36B 108.7 . .
O1 C27 H27A 109.7 . .
O1 C27 H27B 109.7 . .
O1 C27 C28 109.8(4) . .
H27A C27 H27B 108.2 . .
C28 C27 H27A 109.7 . .
C28 C27 H27B 109.7 . .
O2 C28 C27 110.3(4) . .
O2 C28 H28A 109.6 . .
O2 C28 H28B 109.6 . .
C27 C28 H28A 109.6 . .
C27 C28 H28B 109.6 . .
H28A C28 H28B 108.1 . .
O4 C35 C36 109.7(5) . .
O4 C35 H35A 117.1 . .
O4 C35 H35B 108.3 . .
C36 C35 H35A 106.0 . .
C36 C35 H35B 107.7 . .
H35A C35 H35B 107.7 . .
C16 C15 H15 119.6 . .
C14 C15 C16 120.7(5) . .
C14 C15 H15 119.6 . .
N12 C30 C29 114.2(4) . .
N12 C30 H30A 108.7 . .
N12 C30 H30B 108.7 . .
C29 C30 H30A 108.7 . .
C29 C30 H30B 108.7 . .
H30A C30 H30B 107.6 . .
C2S C1SA C2S 90.8(7) . 2_675
C3S C1SA C2S 119.2(10) 2_675 .
C3S C1SA C2S 44.7(6) 2_675 2_675
C3S C1SB C2S 110(3) 2_675 .
C1SA C2S C1SA 89.2(7) . 2_675
C3S C2S C1SA 116.5(9) . .
C3S C2S C1SA 42.2(6) . 2_675
C3S C2S C1SB 136.4(17) . .
C1SA C3S C2S 93.1(9) 2_675 .
C1SB C3S C2S 114(2) 2_675 .

loop_
_geom_bond_atom_site_label_1
_geom_bond_atom_site_label_2
_geom_bond_distance
_geom_bond_site_symmetry_2
Ni1 N2 1.844(3) .
Ni1 N2 1.844(3) 2_667
Ni1 N4 1.844(3) 2_667
Ni1 N4 1.844(3) .
Ni2 N9 1.842(3) .
Ni2 N9 1.842(3) 2_776
Ni2 N7 1.843(3) 2_776
Ni2 N7 1.843(3) .
K1 O6 2.809(3) .
K1 O1 2.862(3) .
K1 O3 2.819(3) .
K1 N11 3.024(3) .
K1 O5 2.782(3) .
K1 O4 2.843(3) .
K1 O2 2.756(3) .
K1 N12 3.006(4) .
O6 C40 1.415(5) .
O6 C41 1.409(5) .
O1 C26 1.420(6) .
O1 C27 1.410(5) .
O3 C32 1.422(5) .
O3 C33 1.420(5) .
N11 C25 1.475(5) .
N11 C31 1.467(5) .
N11 C37 1.469(5) .
O5 C39 1.419(4) .
O5 C38 1.425(5) .
N2 H2 0.8800 .
N2 C6 1.320(4) .
N1 C5 1.343(5) .
N1 C1 1.335(5) .
N3 C6 1.340(4) .
N3 C7 1.349(4) .
N5 C8 1.350(5) .
N5 C12 1.332(5) .
N4 H4 0.8800 .
N4 C7 1.325(4) .
N9 H9A 0.8800 .
N9 C19 1.311(5) .
O4 C34 1.439(6) .
O4 C35 1.398(6) .
N10 C20 1.349(5) .
N10 C24 1.326(5) .
C5 C6 1.481(5) .
C5 C4 1.387(5) .
C1 H1 0.9500 .
C1 C2 1.367(5) .
O2 C29 1.437(7) .
O2 C28 1.419(6) .
N7 H7 0.8800 .
N7 C18 1.306(5) .
N8 C19 1.341(5) .
N8 C18 1.361(5) .
C4 H4A 0.9500 .
C4 C3 1.379(6) .
N6 C17 1.353(5) .
N6 C13 1.357(5) .
C7 C8 1.480(5) .
C2 H2A 0.9500 .
C2 C3 1.370(6) .
C9 H9 0.9500 .
C9 C8 1.391(5) .
C9 C10 1.372(6) .
C25 H25A 0.9900 .
C25 H25B 0.9900 .
C25 C26 1.484(7) .
C10 H10 0.9500 .
C10 C11 1.373(6) .
C3 H3 0.9500 .
C40 H40A 0.9900 .
C40 H40B 0.9900 .
C40 C39 1.493(6) .
C11 H11 0.9500 .
C11 C12 1.381(6) .
C20 C19 1.501(5) .
C20 C21 1.382(5) .
C17 C18 1.495(5) .
C17 C16 1.334(6) .
C26 H26A 0.9900 .
C26 H26B 0.9900 .
N12 C42 1.465(6) .
N12 C36 1.495(7) .
N12 C30 1.466(7) .
C32 H32A 0.9900 .
C32 H32B 0.9900 .
C32 C31 1.493(6) .
C31 H31A 0.9900 .
C31 H31B 0.9900 .
C37 H37A 0.9900 .
C37 H37B 0.9900 .
C37 C38 1.499(6) .
C21 H21 0.9500 .
C21 C22 1.378(6) .
C24 H24 0.9500 .
C24 C23 1.373(6) .
C12 H12 0.9500 .
C13 H13 0.9500 .
C13 C14 1.354(6) .
C39 H39A 0.9900 .
C39 H39B 0.9900 .
C41 H41A 0.9900 .
C41 H41B 0.9900 .
C41 C42 1.502(7) .
C22 H22 0.9500 .
C22 C23 1.373(6) .
C23 H23 0.9500 .
C38 H38A 0.9900 .
C38 H38B 0.9900 .
C16 H16 0.9500 .
C16 C15 1.375(7) .
C14 H14 0.9500 .
C14 C15 1.333(7) .
C42 H42A 0.9900 .
C42 H42B 0.9900 .
C33 H33A 0.9900 .
C33 H33B 0.9900 .
C33 C34 1.462(7) .
C29 H29A 0.9900 .
C29 H29B 0.9900 .
C29 C30 1.502(8) .
C34 H34A 0.9900 .
C34 H34B 0.9900 .
C36 H36A 0.9900 .
C36 H36B 0.9900 .
C36 C35 1.474(9) .
C27 H27A 0.9900 .
C27 H27B 0.9900 .
C27 C28 1.495(8) .
C28 H28A 0.9900 .
C28 H28B 0.9900 .
C35 H35A 0.9601 .
C35 H35B 0.9599 .
C15 H15 0.9500 .
C30 H30A 0.9900 .
C30 H30B 0.9900 .
C1SA C2S 1.478(12) .
C1SA C2S 1.966(13) 2_675
C1SA C3S 1.322(12) 2_675
C1SB C2S 1.58(4) .
C1SB C3S 1.38(4) 2_675
C2S C1SA 1.966(13) 2_675
C2S C3S 1.386(11) .
C3S C1SA 1.322(12) 2_675
C3S C1SB 1.38(4) 2_675
